data_7109773
loop_
_publ_author_name
'Haobing Wang'
'Haiyan Ma'

_publ_section_title
;
 Highly diastereoselective synthesis of chiral aminophenolate zinc
 complexes and isoselective polymerization of rac-lactide
;
_journal_name_full Chem.Commun.
_journal_page_first 8686
_journal_paper_doi 10.1039/c3cc44980g
_journal_volume 49
_journal_year 2013
_chemical_absolute_configuration ad
_chemical_formula_sum 'C35 H61 N3 O Si2 Zn'
_chemical_formula_weight 661.42
_chemical_name_systematic
; 
? 
;
_space_group_IT_number 18
_symmetry_cell_setting orthorhombic
_symmetry_space_group_name_Hall 'P 2 2ab'
_symmetry_space_group_name_H-M 'P 21 21 2'
_atom_sites_solution_hydrogens geom
_atom_sites_solution_primary direct
_atom_sites_solution_secondary difmap
_audit_creation_method SHELXL-97
_cell_angle_alpha 90.00
_cell_angle_beta 90.00
_cell_angle_gamma 90.00
_cell_formula_units_Z 4
_cell_length_a 17.997(2)
_cell_length_b 18.266(2)
_cell_length_c 14.8576(16)
_cell_measurement_reflns_used 1821
_cell_measurement_temperature 293(2)
_cell_measurement_theta_max 51.205
_cell_measurement_theta_min 4.526
_cell_volume 4884.2(9)
_computing_cell_refinement 'Bruker SMART'
_computing_data_collection 'Bruker SMART'
_computing_data_reduction 'Bruker SHELXTL'
_computing_molecular_graphics 'Bruker SHELXTL'
_computing_publication_material 'Bruker SHELXTL'
_computing_structure_refinement 'SHELXL-97 (Sheldrick, 1997)'
_computing_structure_solution 'SHELXS-97 (Sheldrick, 1990)'
_diffrn_ambient_temperature 293(2)
_diffrn_measured_fraction_theta_full 0.998
_diffrn_measured_fraction_theta_max 0.998
_diffrn_measurement_device_type 'CCD area detector'
_diffrn_measurement_method 'phi and omega scans'
_diffrn_radiation_monochromator graphite
_diffrn_radiation_source 'fine-focus sealed tube'
_diffrn_radiation_type MoK\a
_diffrn_radiation_wavelength 0.71073
_diffrn_reflns_av_R_equivalents 0.0000
_diffrn_reflns_av_sigmaI/netI 0.1357
_diffrn_reflns_limit_h_max 22
_diffrn_reflns_limit_h_min -22
_diffrn_reflns_limit_k_max 22
_diffrn_reflns_limit_k_min 0
_diffrn_reflns_limit_l_max 18
_diffrn_reflns_limit_l_min 0
_diffrn_reflns_number 9603
_diffrn_reflns_theta_full 26.00
_diffrn_reflns_theta_max 26.00
_diffrn_reflns_theta_min 1.59
_exptl_absorpt_coefficient_mu 0.574
_exptl_absorpt_correction_T_max 1.00000
_exptl_absorpt_correction_T_min 0.29661
_exptl_absorpt_correction_type empirical
_exptl_absorpt_process_details sadabs
_exptl_crystal_colour colorless
_exptl_crystal_density_diffrn 0.899
_exptl_crystal_density_method 'not measured'
_exptl_crystal_description prismatic
_exptl_crystal_F_000 1432
_exptl_crystal_size_max 0.312
_exptl_crystal_size_mid 0.203
_exptl_crystal_size_min 0.075
_platon_squeeze_details
;
?
;
_refine_diff_density_max 0.327
_refine_diff_density_min -0.232
_refine_diff_density_rms 0.067
_refine_ls_abs_structure_details 'Flack H D (1983), Acta Cryst. A39, 876-881'
_refine_ls_abs_structure_Flack 0.03(2)
_refine_ls_extinction_method none
_refine_ls_goodness_of_fit_ref 0.808
_refine_ls_hydrogen_treatment constr
_refine_ls_matrix_type full
_refine_ls_number_parameters 407
_refine_ls_number_reflns 9603
_refine_ls_number_restraints 62
_refine_ls_restrained_S_all 0.813
_refine_ls_R_factor_all 0.1528
_refine_ls_R_factor_gt 0.0653
_refine_ls_shift/su_max 0.029
_refine_ls_shift/su_mean 0.001
_refine_ls_structure_factor_coef Fsqd
_refine_ls_weighting_details 'calc w=1/[\s^2^(Fo^2^)+(0.0863P)^2^+0.0000P] where P=(Fo^2^+2Fc^2^)/3'
_refine_ls_weighting_scheme calc
_refine_ls_wR_factor_gt 0.1456
_refine_ls_wR_factor_ref 0.1742
_reflns_number_gt 3900
_reflns_number_total 9603
_reflns_threshold_expression >2sigma(I)
_cod_data_source_file c3cc44980g.txt
_cod_data_source_block cd212139
_cod_original_sg_symbol_H-M P2(1)2(1)2
_cod_database_code 7109773

loop_
_symmetry_equiv_pos_as_xyz
'x, y, z'
'-x, -y, z'
'-x+1/2, y+1/2, -z'
'x+1/2, -y+1/2, -z'

loop_
_atom_site_label
_atom_site_type_symbol
_atom_site_fract_x
_atom_site_fract_y
_atom_site_fract_z
_atom_site_U_iso_or_equiv
_atom_site_adp_type
_atom_site_occupancy
_atom_site_symmetry_multiplicity
_atom_site_calc_flag
_atom_site_refinement_flags
_atom_site_disorder_assembly
_atom_site_disorder_group
Zn1 Zn 0.16981(4) 0.14658(4) 0.06885(5) 0.0700(2) Uani 1 1 d . . .
Si1 Si 0.21119(12) 0.06757(11) -0.12078(13) 0.0837(6) Uani 1 1 d . . .
Si2 Si 0.06634(11) 0.14456(13) -0.08881(12) 0.0843(6) Uani 1 1 d . . .
N1 N 0.1804(3) 0.0695(3) 0.1723(3) 0.0716(13) Uani 1 1 d U . .
N2 N 0.2696(3) 0.1914(3) 0.1210(4) 0.0785(15) Uani 1 1 d . . .
N3 N 0.1516(3) 0.1121(2) -0.0507(3) 0.0703(14) Uani 1 1 d . . .
O1 O 0.0921(2) 0.2037(2) 0.1244(3) 0.0713(12) Uani 1 1 d . . .
C1 C 0.0761(3) 0.2050(4) 0.2100(5) 0.0660(17) Uani 1 1 d . . .
C2 C 0.0465(4) 0.2661(4) 0.2535(5) 0.0790(19) Uani 1 1 d . . .
C3 C 0.0358(4) 0.2654(4) 0.3457(5) 0.094(2) Uani 1 1 d . . .
H3 H 0.0188 0.3078 0.3734 0.112 Uiso 1 1 calc R . .
C4 C 0.0491(5) 0.2042(5) 0.3991(5) 0.098(2) Uani 1 1 d D A .
C5 C 0.0742(4) 0.1448(5) 0.3561(4) 0.093(2) Uani 1 1 d . . .
H5 H 0.0828 0.1030 0.3903 0.111 Uiso 1 1 calc R . .
C6 C 0.0884(3) 0.1409(4) 0.2642(4) 0.0729(16) Uani 1 1 d . . .
C7 C 0.1094(4) 0.0689(4) 0.2213(4) 0.0762(19) Uani 1 1 d . . .
H7A H 0.1120 0.0319 0.2680 0.091 Uiso 1 1 calc R . .
H7B H 0.0703 0.0547 0.1799 0.091 Uiso 1 1 calc R . .
C8 C 0.2421(4) 0.0913(4) 0.2283(4) 0.082(2) Uani 1 1 d . . .
H8A H 0.2641 0.0479 0.2550 0.099 Uiso 1 1 calc R . .
H8B H 0.2237 0.1218 0.2768 0.099 Uiso 1 1 calc R . .
C9 C 0.3040(4) 0.1345(4) 0.1754(5) 0.092(2) Uani 1 1 d . . .
H9 H 0.3301 0.1004 0.1355 0.111 Uiso 1 1 calc R . .
C10 C 0.3586(5) 0.1684(5) 0.2372(6) 0.120(3) Uani 1 1 d . . .
H10A H 0.4067 0.1733 0.2085 0.144 Uiso 1 1 calc R . .
H10B H 0.3640 0.1397 0.2917 0.144 Uiso 1 1 calc R . .
C11 C 0.3260(6) 0.2413(6) 0.2571(6) 0.138(3) Uani 1 1 d . . .
H11A H 0.3623 0.2797 0.2475 0.166 Uiso 1 1 calc R . .
H11B H 0.3088 0.2436 0.3189 0.166 Uiso 1 1 calc R . .
C12 C 0.2600(4) 0.2495(4) 0.1909(5) 0.099(2) Uani 1 1 d . . .
H12A H 0.2132 0.2431 0.2223 0.118 Uiso 1 1 calc R . .
H12B H 0.2605 0.2976 0.1633 0.118 Uiso 1 1 calc R . .
C13 C 0.3223(4) 0.2187(4) 0.0567(5) 0.102(2) Uani 1 1 d . . .
H13A H 0.3449 0.1777 0.0255 0.122 Uiso 1 1 calc R . .
H13B H 0.3613 0.2447 0.0884 0.122 Uiso 1 1 calc R . .
C14 C 0.2860(5) 0.2711(4) -0.0139(6) 0.123(3) Uani 1 1 d . . .
H14A H 0.2440 0.2474 -0.0409 0.184 Uiso 1 1 calc R . .
H14B H 0.3218 0.2830 -0.0596 0.184 Uiso 1 1 calc R . .
H14C H 0.2700 0.3152 0.0155 0.184 Uiso 1 1 calc R . .
C15 C 0.0315(7) 0.2027(7) 0.5021(6) 0.151(4) Uani 1 1 d DU . .
C16 C 0.0386(17) 0.1291(12) 0.5517(19) 0.186(7) Uani 0.50 1 d PDU A 1
H16A H 0.0114 0.1289 0.6073 0.279 Uiso 0.50 1 d PR A 1
H16B H 0.0901 0.1195 0.5636 0.279 Uiso 0.50 1 d PR A 1
H16C H 0.0192 0.0919 0.5126 0.279 Uiso 0.50 1 d PR A 1
C17 C 0.0938(15) 0.2442(15) 0.5483(18) 0.189(8) Uani 0.50 1 d PDU A 1
H17A H 0.0877 0.2957 0.5381 0.283 Uiso 0.50 1 calc PR A 1
H17B H 0.1407 0.2285 0.5242 0.283 Uiso 0.50 1 calc PR A 1
H17C H 0.0925 0.2345 0.6118 0.283 Uiso 0.50 1 calc PR A 1
C18 C -0.0438(12) 0.2242(16) 0.5345(17) 0.189(7) Uani 0.50 1 d PDU A 1
H18A H -0.0805 0.1933 0.5071 0.283 Uiso 0.50 1 calc PR A 1
H18B H -0.0533 0.2743 0.5186 0.283 Uiso 0.50 1 calc PR A 1
H18C H -0.0460 0.2189 0.5987 0.283 Uiso 0.50 1 calc PR A 1
C16' C -0.0025(17) 0.1276(13) 0.5281(16) 0.174(7) Uani 0.50 1 d PDU A 2
H16D H -0.0232 0.1301 0.5876 0.261 Uiso 0.50 1 d PR A 2
H16E H 0.0364 0.0917 0.5268 0.261 Uiso 0.50 1 d PR A 2
H16F H -0.0407 0.1141 0.4861 0.261 Uiso 0.50 1 d PR A 2
C17' C 0.1115(13) 0.1886(16) 0.5503(19) 0.190(8) Uani 0.50 1 d PDU A 2
H17D H 0.1066 0.1952 0.6141 0.285 Uiso 0.50 1 calc PR A 2
H17E H 0.1473 0.2228 0.5271 0.285 Uiso 0.50 1 calc PR A 2
H17F H 0.1278 0.1396 0.5379 0.285 Uiso 0.50 1 calc PR A 2
C18' C 0.0031(17) 0.2765(12) 0.5389(15) 0.183(7) Uani 0.50 1 d PDU A 2
H18D H -0.0469 0.2853 0.5193 0.275 Uiso 0.50 1 d PR A 2
H18E H 0.0348 0.3150 0.5176 0.275 Uiso 0.50 1 d PR A 2
H18F H 0.0045 0.2751 0.6035 0.275 Uiso 0.50 1 d PR A 2
C19 C 0.0239(4) 0.3336(4) 0.1989(5) 0.087(2) Uani 1 1 d . . .
C20 C 0.0923(4) 0.3670(4) 0.1517(5) 0.110(2) Uani 1 1 d . . .
H20A H 0.1129 0.3320 0.1106 0.165 Uiso 1 1 calc R . .
H20B H 0.1289 0.3799 0.1960 0.165 Uiso 1 1 calc R . .
H20C H 0.0776 0.4101 0.1192 0.165 Uiso 1 1 calc R . .
C21 C -0.0147(6) 0.3925(4) 0.2579(5) 0.121(3) Uani 1 1 d . . .
H21A H -0.0315 0.4320 0.2204 0.181 Uiso 1 1 calc R . .
H21B H 0.0199 0.4109 0.3015 0.181 Uiso 1 1 calc R . .
H21C H -0.0564 0.3711 0.2884 0.181 Uiso 1 1 calc R . .
C22 C -0.0329(4) 0.3128(4) 0.1279(5) 0.089(2) Uani 1 1 d . . .
H22A H -0.0398 0.3530 0.0872 0.134 Uiso 1 1 calc R . .
H22B H -0.0793 0.3013 0.1565 0.134 Uiso 1 1 calc R . .
H22C H -0.0155 0.2709 0.0951 0.134 Uiso 1 1 calc R . .
C23 C 0.1933(4) -0.0072(4) 0.1300(5) 0.092(2) Uani 1 1 d U . .
H23A H 0.1540 -0.0162 0.0868 0.110 Uiso 1 1 calc R . .
H23B H 0.2397 -0.0058 0.0968 0.110 Uiso 1 1 calc R . .
C24 C 0.1963(3) -0.0714(2) 0.1943(3) 0.0793(19) Uani 1 1 d G . .
C25 C 0.1315(2) -0.1071(3) 0.2203(4) 0.091(2) Uani 1 1 d G . .
H25 H 0.0858 -0.0914 0.1984 0.109 Uiso 1 1 calc R . .
C26 C 0.1351(4) -0.1663(3) 0.2789(4) 0.119(3) Uani 1 1 d G . .
H26 H 0.0918 -0.1902 0.2963 0.142 Uiso 1 1 calc R . .
C27 C 0.2034(5) -0.1898(2) 0.3116(3) 0.130(3) Uani 1 1 d G . .
H27 H 0.2058 -0.2295 0.3508 0.155 Uiso 1 1 calc R . .
C28 C 0.2682(4) -0.1541(3) 0.2856(4) 0.147(4) Uani 1 1 d G . .
H28 H 0.3139 -0.1699 0.3075 0.177 Uiso 1 1 calc R . .
C29 C 0.2646(3) -0.0949(3) 0.2270(4) 0.113(3) Uani 1 1 d G . .
H29 H 0.3079 -0.0710 0.2096 0.135 Uiso 1 1 calc R . .
C30 C 0.2398(5) 0.1222(5) -0.2197(5) 0.130(3) Uani 1 1 d . . .
H30A H 0.1990 0.1259 -0.2611 0.195 Uiso 1 1 calc R . .
H30B H 0.2810 0.0988 -0.2489 0.195 Uiso 1 1 calc R . .
H30C H 0.2542 0.1704 -0.2005 0.195 Uiso 1 1 calc R . .
C31 C 0.1756(6) -0.0228(4) -0.1612(7) 0.151(4) Uani 1 1 d . . .
H31A H 0.1657 -0.0539 -0.1105 0.226 Uiso 1 1 calc R . .
H31B H 0.2122 -0.0454 -0.1991 0.226 Uiso 1 1 calc R . .
H31C H 0.1306 -0.0155 -0.1948 0.226 Uiso 1 1 calc R . .
C32 C 0.3026(4) 0.0409(4) -0.0654(6) 0.119(3) Uani 1 1 d . . .
H32A H 0.3253 0.0836 -0.0396 0.178 Uiso 1 1 calc R . .
H32B H 0.3352 0.0202 -0.1097 0.178 Uiso 1 1 calc R . .
H32C H 0.2933 0.0055 -0.0190 0.178 Uiso 1 1 calc R . .
C33 C 0.0659(4) 0.2448(4) -0.0988(5) 0.116(3) Uani 1 1 d . . .
H33A H 0.0656 0.2662 -0.0398 0.174 Uiso 1 1 calc R . .
H33B H 0.0224 0.2601 -0.1312 0.174 Uiso 1 1 calc R . .
H33C H 0.1095 0.2604 -0.1306 0.174 Uiso 1 1 calc R . .
C34 C -0.0126(4) 0.1156(4) -0.0137(4) 0.091(2) Uani 1 1 d . . .
H34A H -0.0154 0.0632 -0.0122 0.137 Uiso 1 1 calc R . .
H34B H -0.0584 0.1351 -0.0367 0.137 Uiso 1 1 calc R . .
H34C H -0.0044 0.1340 0.0460 0.137 Uiso 1 1 calc R . .
C35 C 0.0418(5) 0.1146(5) -0.2045(5) 0.137(3) Uani 1 1 d . . .
H35A H 0.0850 0.1171 -0.2422 0.205 Uiso 1 1 calc R . .
H35B H 0.0038 0.1460 -0.2282 0.205 Uiso 1 1 calc R . .
H35C H 0.0238 0.0651 -0.2028 0.205 Uiso 1 1 calc R . .

loop_
_atom_site_aniso_label
_atom_site_aniso_U_11
_atom_site_aniso_U_22
_atom_site_aniso_U_33
_atom_site_aniso_U_23
_atom_site_aniso_U_13
_atom_site_aniso_U_12
Zn1 0.0623(4) 0.0800(4) 0.0677(4) 0.0073(4) 0.0026(4) 0.0032(4)
Si1 0.0765(14) 0.0920(14) 0.0826(13) 0.0017(11) 0.0203(11) -0.0044(11)
Si2 0.0758(13) 0.1049(14) 0.0723(12) 0.0093(13) -0.0027(9) 0.0004(12)
N1 0.049(4) 0.088(3) 0.077(3) 0.004(2) 0.000(3) 0.001(3)
N2 0.062(4) 0.086(4) 0.088(4) 0.008(3) 0.014(3) 0.004(3)
N3 0.071(4) 0.078(3) 0.062(3) -0.002(2) 0.004(2) 0.001(2)
O1 0.076(3) 0.087(3) 0.051(3) 0.003(2) 0.002(2) 0.005(2)
C1 0.048(4) 0.067(4) 0.083(5) 0.000(4) -0.007(3) 0.007(3)
C2 0.071(5) 0.084(5) 0.082(5) 0.011(4) 0.000(4) -0.005(4)
C3 0.096(6) 0.102(6) 0.083(5) -0.011(5) -0.010(4) 0.011(4)
C4 0.106(7) 0.113(6) 0.075(5) -0.014(5) 0.001(4) 0.028(5)
C5 0.094(5) 0.110(6) 0.074(5) 0.026(5) 0.008(4) -0.003(5)
C6 0.061(4) 0.085(4) 0.072(4) 0.001(4) 0.009(3) -0.003(4)
C7 0.079(5) 0.087(5) 0.063(4) 0.010(4) -0.004(4) 0.009(4)
C8 0.079(6) 0.093(5) 0.075(5) 0.010(4) 0.000(4) 0.012(4)
C9 0.060(5) 0.122(6) 0.095(5) 0.004(5) -0.004(4) 0.004(4)
C10 0.087(7) 0.131(8) 0.141(8) 0.009(6) -0.020(5) 0.001(5)
C11 0.097(7) 0.181(10) 0.136(7) -0.007(7) -0.045(7) -0.010(8)
C12 0.074(6) 0.101(6) 0.121(6) 0.009(5) 0.006(5) -0.008(4)
C13 0.078(5) 0.103(5) 0.124(6) -0.006(5) 0.008(6) 0.002(5)
C14 0.117(7) 0.115(7) 0.136(7) 0.006(6) 0.043(6) -0.019(6)
C15 0.179(11) 0.179(9) 0.093(6) -0.002(6) -0.014(6) 0.000(8)
C16 0.193(18) 0.224(14) 0.139(13) 0.023(12) -0.027(13) -0.068(14)
C17 0.229(16) 0.212(17) 0.126(12) -0.030(15) -0.001(12) -0.024(15)
C18 0.182(16) 0.221(16) 0.163(13) -0.033(13) 0.022(13) -0.016(14)
C16' 0.190(18) 0.230(14) 0.101(12) -0.002(11) -0.002(12) -0.088(14)
C17' 0.220(16) 0.210(16) 0.139(12) -0.023(15) -0.005(12) -0.011(15)
C18' 0.193(16) 0.221(16) 0.136(12) -0.041(13) 0.023(12) -0.003(14)
C19 0.087(6) 0.082(5) 0.092(5) -0.002(4) -0.002(4) 0.011(4)
C20 0.090(6) 0.110(6) 0.129(6) 0.023(5) 0.004(5) -0.010(5)
C21 0.155(9) 0.087(5) 0.120(6) -0.012(5) 0.001(6) 0.024(5)
C22 0.078(5) 0.092(5) 0.098(5) -0.003(4) -0.011(4) 0.015(4)
C23 0.089(6) 0.093(4) 0.093(5) 0.000(3) 0.004(4) 0.014(4)
C24 0.080(6) 0.074(4) 0.084(5) 0.015(4) 0.007(4) 0.007(4)
C25 0.088(6) 0.081(5) 0.103(6) 0.008(4) 0.012(4) -0.013(4)
C26 0.149(10) 0.093(7) 0.114(7) -0.006(5) 0.028(6) -0.016(6)
C27 0.137(9) 0.101(6) 0.151(8) 0.015(6) 0.011(8) 0.001(7)
C28 0.142(10) 0.122(7) 0.179(9) 0.042(7) -0.043(7) 0.004(7)
C29 0.083(6) 0.106(6) 0.148(8) 0.029(5) -0.008(5) 0.007(5)
C30 0.124(8) 0.173(9) 0.093(6) 0.018(5) 0.030(5) 0.006(6)
C31 0.135(9) 0.133(7) 0.184(9) -0.045(7) 0.036(8) 0.004(7)
C32 0.098(7) 0.131(6) 0.128(6) -0.003(6) 0.024(6) 0.006(5)
C33 0.092(6) 0.143(7) 0.113(7) 0.025(5) 0.004(5) 0.014(5)
C34 0.078(5) 0.111(6) 0.085(5) 0.001(4) 0.005(4) 0.007(4)
C35 0.112(8) 0.197(10) 0.101(6) -0.003(6) -0.016(5) -0.005(6)

loop_
_atom_type_symbol
_atom_type_description
_atom_type_scat_dispersion_real
_atom_type_scat_dispersion_imag
_atom_type_scat_source
C C 0.0033 0.0016 'International Tables Vol C Tables 4.2.6.8 and 6.1.1.4'
H H 0.0000 0.0000 'International Tables Vol C Tables 4.2.6.8 and 6.1.1.4'
N N 0.0061 0.0033 'International Tables Vol C Tables 4.2.6.8 and 6.1.1.4'
O O 0.0106 0.0060 'International Tables Vol C Tables 4.2.6.8 and 6.1.1.4'
Si Si 0.0817 0.0704 'International Tables Vol C Tables 4.2.6.8 and 6.1.1.4'
Zn Zn 0.2839 1.4301 'International Tables Vol C Tables 4.2.6.8 and 6.1.1.4'

loop_
_geom_angle_atom_site_label_1
_geom_angle_atom_site_label_2
_geom_angle_atom_site_label_3
_geom_angle
N3 Zn1 O1 116.80(19)
N3 Zn1 N1 118.43(19)
O1 Zn1 N1 96.62(18)
N3 Zn1 N2 127.7(2)
O1 Zn1 N2 104.4(2)
N1 Zn1 N2 85.1(2)
N3 Si1 C30 113.8(3)
N3 Si1 C31 113.7(4)
C30 Si1 C31 108.4(4)
N3 Si1 C32 113.7(3)
C30 Si1 C32 104.0(4)
C31 Si1 C32 102.1(4)
N3 Si2 C33 111.7(3)
N3 Si2 C35 114.2(4)
C33 Si2 C35 102.6(4)
N3 Si2 C34 112.2(3)
C33 Si2 C34 108.9(3)
C35 Si2 C34 106.6(4)
C8 N1 C7 112.6(5)
C8 N1 C23 111.5(5)
C7 N1 C23 109.0(5)
C8 N1 Zn1 107.9(4)
C7 N1 Zn1 106.9(4)
C23 N1 Zn1 108.9(4)
C13 N2 C9 109.7(6)
C13 N2 C12 106.9(5)
C9 N2 C12 99.8(5)
C13 N2 Zn1 116.8(5)
C9 N2 Zn1 106.7(4)
C12 N2 Zn1 115.5(4)
Si1 N3 Si2 121.3(3)
Si1 N3 Zn1 128.1(3)
Si2 N3 Zn1 109.9(2)
C1 O1 Zn1 125.9(4)
O1 C1 C2 123.3(6)
O1 C1 C6 119.9(6)
C2 C1 C6 116.8(6)
C3 C2 C1 120.3(6)
C3 C2 C19 119.7(7)
C1 C2 C19 120.0(6)
C2 C3 C4 123.2(7)
C2 C3 H3 118.4
C4 C3 H3 118.4
C5 C4 C3 116.0(7)
C5 C4 C15 121.4(8)
C3 C4 C15 122.5(8)
C4 C5 C6 124.9(7)
C4 C5 H5 117.6
C6 C5 H5 117.6
C5 C6 C1 118.6(7)
C5 C6 C7 120.3(7)
C1 C6 C7 120.8(5)
N1 C7 C6 114.9(5)
N1 C7 H7A 108.5
C6 C7 H7A 108.5
N1 C7 H7B 108.5
C6 C7 H7B 108.5
H7A C7 H7B 107.5
N1 C8 C9 113.2(5)
N1 C8 H8A 108.9
C9 C8 H8A 108.9
N1 C8 H8B 108.9
C9 C8 H8B 108.9
H8A C8 H8B 107.7
N2 C9 C10 109.1(7)
N2 C9 C8 109.5(5)
C10 C9 C8 111.7(6)
N2 C9 H9 108.8
C10 C9 H9 108.8
C8 C9 H9 108.8
C9 C10 C11 103.7(7)
C9 C10 H10A 111.0
C11 C10 H10A 111.0
C9 C10 H10B 111.0
C11 C10 H10B 111.0
H10A C10 H10B 109.0
C10 C11 C12 105.3(7)
C10 C11 H11A 110.7
C12 C11 H11A 110.7
C10 C11 H11B 110.7
C12 C11 H11B 110.7
H11A C11 H11B 108.8
N2 C12 C11 106.5(7)
N2 C12 H12A 110.4
C11 C12 H12A 110.4
N2 C12 H12B 110.4
C11 C12 H12B 110.4
H12A C12 H12B 108.6
N2 C13 C14 112.6(6)
N2 C13 H13A 109.1
C14 C13 H13A 109.1
N2 C13 H13B 109.1
C14 C13 H13B 109.1
H13A C13 H13B 107.8
C13 C14 H14A 109.5
C13 C14 H14B 109.5
H14A C14 H14B 109.5
C13 C14 H14C 109.5
H14A C14 H14C 109.5
H14B C14 H14C 109.5
C18 C15 C17 113.2(17)
C18 C15 C16 99(2)
C17 C15 C16 99.1(16)
C18 C15 C18' 49.7(12)
C17 C15 C18' 69.4(15)
C16 C15 C18' 128.4(18)
C18 C15 C16' 78.1(17)
C17 C15 C16' 128.4(17)
C16 C15 C16' 30.8(14)
C18' C15 C16' 123.6(18)
C18 C15 C4 119.8(13)
C17 C15 C4 106.5(14)
C16 C15 C4 117.9(15)
C18' C15 C4 113.6(12)
C16' C15 C4 109.9(13)
C18 C15 C17' 134.7(16)
C17 C15 C17' 39.3(12)
C16 C15 C17' 65.1(14)
C18' C15 C17' 106.0(16)
C16' C15 C17' 95.8(17)
C4 C15 C17' 104.7(13)
C15 C16 H16A 111.9
C15 C16 H16B 109.1
H16A C16 H16B 109.5
C15 C16 H16C 107.4
H16A C16 H16C 109.5
H16B C16 H16C 109.5
C15 C16 H16D 96.8
H16A C16 H16D 33.8
H16B C16 H16D 142.6
H16C C16 H16D 86.8
C15 C16 H16E 122.3
H16A C16 H16E 112.4
H16B C16 H16E 88.6
H16C C16 H16E 21.8
H16D C16 H16E 100.0
C15 C17 H17A 109.5
C15 C17 H17B 109.5
C15 C17 H17C 109.5
C15 C18 H18A 109.5
C15 C18 H18B 109.5
C15 C18 H18C 109.5
C15 C18 H18D 103.8
H18A C18 H18D 117.2
H18B C18 H18D 8.0
H18C C18 H18D 107.1
C15 C16' H16A 98.3
C15 C16' H16C 117.4
H16A C16' H16C 101.3
C15 C16' H16D 109.9
H16A C16' H16D 34.9
H16C C16' H16D 119.7
C15 C16' H16E 108.1
H16A C16' H16E 83.1
H16C C16' H16E 22.2
H16D C16' H16E 109.5
C15 C16' H16F 110.4
H16A C16' H16F 142.1
H16C C16' H16F 87.3
H16D C16' H16F 109.5
H16E C16' H16F 109.5
C15 C17' H16B 87.6
C15 C17' H17D 109.5
C15 C17' H17E 109.5
H17D C17' H17E 109.5
C15 C17' H17F 109.5
H17D C17' H17F 109.5
H17E C17' H17F 109.5
C15 C18' H18D 110.5
C15 C18' H18E 109.1
H18D C18' H18E 109.5
C15 C18' H18F 108.8
H18D C18' H18F 109.5
H18E C18' H18F 109.5
C22 C19 C2 110.3(6)
C22 C19 C20 108.7(6)
C2 C19 C20 110.3(6)
C22 C19 C21 105.4(6)
C2 C19 C21 112.2(6)
C20 C19 C21 109.8(6)
C19 C20 H20A 109.5
C19 C20 H20B 109.5
H20A C20 H20B 109.5
C19 C20 H20C 109.5
H20A C20 H20C 109.5
H20B C20 H20C 109.5
C19 C21 H21A 109.5
C19 C21 H21B 109.5
H21A C21 H21B 109.5
C19 C21 H21C 109.5
H21A C21 H21C 109.5
H21B C21 H21C 109.5
C19 C22 H22A 109.5
C19 C22 H22B 109.5
H22A C22 H22B 109.5
C19 C22 H22C 109.5
H22A C22 H22C 109.5
H22B C22 H22C 109.5
C24 C23 N1 116.7(5)
C24 C23 H23A 108.1
N1 C23 H23A 108.1
C24 C23 H23B 108.1
N1 C23 H23B 108.1
H23A C23 H23B 107.3
C25 C24 C29 120.0
C25 C24 C23 120.6(5)
C29 C24 C23 119.4(5)
C24 C25 C26 120.0
C24 C25 H25 120.0
C26 C25 H25 120.0
C25 C26 C27 120.0
C25 C26 H26 120.0
C27 C26 H26 120.0
C26 C27 C28 120.0
C26 C27 H27 120.0
C28 C27 H27 120.0
C29 C28 C27 120.0
C29 C28 H28 120.0
C27 C28 H28 120.0
C28 C29 C24 120.0
C28 C29 H29 120.0
C24 C29 H29 120.0
Si1 C30 H30A 109.5
Si1 C30 H30B 109.5
H30A C30 H30B 109.5
Si1 C30 H30C 109.5
H30A C30 H30C 109.5
H30B C30 H30C 109.5
Si1 C31 H31A 109.5
Si1 C31 H31B 109.5
H31A C31 H31B 109.5
Si1 C31 H31C 109.5
H31A C31 H31C 109.5
H31B C31 H31C 109.5
Si1 C32 H32A 109.5
Si1 C32 H32B 109.5
H32A C32 H32B 109.5
Si1 C32 H32C 109.5
H32A C32 H32C 109.5
H32B C32 H32C 109.5
Si2 C33 H33A 109.5
Si2 C33 H33B 109.5
H33A C33 H33B 109.5
Si2 C33 H33C 109.5
H33A C33 H33C 109.5
H33B C33 H33C 109.5
Si2 C34 H34A 109.5
Si2 C34 H34B 109.5
H34A C34 H34B 109.5
Si2 C34 H34C 109.5
H34A C34 H34C 109.5
H34B C34 H34C 109.5
Si2 C35 H35A 109.5
Si2 C35 H35B 109.5
H35A C35 H35B 109.5
Si2 C35 H35C 109.5
H35A C35 H35C 109.5
H35B C35 H35C 109.5

loop_
_geom_bond_atom_site_label_1
_geom_bond_atom_site_label_2
_geom_bond_distance
Zn1 N3 1.913(5)
Zn1 O1 1.932(4)
Zn1 N1 2.093(5)
Zn1 N2 2.120(6)
Si1 N3 1.701(5)
Si1 C30 1.850(7)
Si1 C31 1.870(8)
Si1 C32 1.902(8)
Si2 N3 1.740(5)
Si2 C33 1.837(8)
Si2 C35 1.857(8)
Si2 C34 1.882(7)
N1 C8 1.444(8)
N1 C7 1.470(7)
N1 C23 1.553(8)
N2 C13 1.434(8)
N2 C9 1.455(8)
N2 C12 1.496(8)
O1 C1 1.304(7)
C1 C2 1.395(9)
C1 C6 1.437(9)
C2 C3 1.384(9)
C2 C19 1.531(9)
C3 C4 1.391(10)
C3 H3 0.9300
C4 C5 1.337(9)
C4 C15 1.564(11)
C5 C6 1.392(8)
C5 H5 0.9300
C6 C7 1.509(9)
C7 H7A 0.9700
C7 H7B 0.9700
C8 C9 1.575(9)
C8 H8A 0.9700
C8 H8B 0.9700
C9 C10 1.481(10)
C9 H9 0.9800
C10 C11 1.484(11)
C10 H10A 0.9700
C10 H10B 0.9700
C11 C12 1.548(10)
C11 H11A 0.9700
C11 H11B 0.9700
C12 H12A 0.9700
C12 H12B 0.9700
C13 C14 1.563(10)
C13 H13A 0.9700
C13 H13B 0.9700
C14 H14A 0.9600
C14 H14B 0.9600
C14 H14C 0.9600
C15 C18 1.490(16)
C15 C17 1.518(17)
C15 C16 1.539(17)
C15 C18' 1.542(16)
C15 C16' 1.551(16)
C15 C17' 1.629(17)
C16 H16A 0.9600
C16 H16B 0.9600
C16 H16C 0.9600
C16 H16D 1.2328
C16 H16E 0.7772
C17 H17A 0.9600
C17 H17B 0.9600
C17 H17C 0.9600
C18 H18A 0.9600
C18 H18B 0.9600
C18 H18C 0.9600
C18 H18D 1.1412
C16' H16A 1.2039
C16' H16C 0.7953
C16' H16D 0.9600
C16' H16E 0.9600
C16' H16F 0.9600
C17' H17D 0.9600
C17' H17E 0.9600
C17' H17F 0.9600
C18' H18D 0.9600
C18' H18E 0.9600
C18' H18F 0.9600
C19 C22 1.516(9)
C19 C20 1.544(10)
C19 C21 1.553(9)
C20 H20A 0.9600
C20 H20B 0.9600
C20 H20C 0.9600
C21 H21A 0.9600
C21 H21B 0.9600
C21 H21C 0.9600
C22 H22A 0.9600
C22 H22B 0.9600
C22 H22C 0.9600
C23 C24 1.514(7)
C23 H23A 0.9700
C23 H23B 0.9700
C24 C25 1.3900
C24 C29 1.3900
C25 C26 1.3900
C25 H25 0.9300
C26 C27 1.3900
C26 H26 0.9300
C27 C28 1.3900
C27 H27 0.9300
C28 C29 1.3900
C28 H28 0.9300
C29 H29 0.9300
C30 H30A 0.9600
C30 H30B 0.9600
C30 H30C 0.9600
C31 H31A 0.9600
C31 H31B 0.9600
C31 H31C 0.9600
C32 H32A 0.9600
C32 H32B 0.9600
C32 H32C 0.9600
C33 H33A 0.9600
C33 H33B 0.9600
C33 H33C 0.9600
C34 H34A 0.9600
C34 H34B 0.9600
C34 H34C 0.9600
C35 H35A 0.9600
C35 H35B 0.9600
C35 H35C 0.9600

loop_
_geom_torsion_atom_site_label_1
_geom_torsion_atom_site_label_2
_geom_torsion_atom_site_label_3
_geom_torsion_atom_site_label_4
_geom_torsion
N3 Zn1 N1 C8 136.9(4)
O1 Zn1 N1 C8 -97.7(4)
N2 Zn1 N1 C8 6.3(4)
N3 Zn1 N1 C7 -101.7(4)
O1 Zn1 N1 C7 23.7(4)
N2 Zn1 N1 C7 127.6(4)
N3 Zn1 N1 C23 15.8(5)
O1 Zn1 N1 C23 141.2(4)
N2 Zn1 N1 C23 -114.8(4)
N3 Zn1 N2 C13 19.5(6)
O1 Zn1 N2 C13 -122.4(5)
N1 Zn1 N2 C13 142.0(5)
N3 Zn1 N2 C9 -103.6(4)
O1 Zn1 N2 C9 114.5(4)
N1 Zn1 N2 C9 18.9(4)
N3 Zn1 N2 C12 146.6(4)
O1 Zn1 N2 C12 4.7(5)
N1 Zn1 N2 C12 -90.9(5)
C30 Si1 N3 Si2 58.6(5)
C31 Si1 N3 Si2 -66.2(5)
C32 Si1 N3 Si2 177.5(3)
C30 Si1 N3 Zn1 -111.5(4)
C31 Si1 N3 Zn1 123.7(5)
C32 Si1 N3 Zn1 7.3(5)
C33 Si2 N3 Si1 -107.4(4)
C35 Si2 N3 Si1 8.5(5)
C34 Si2 N3 Si1 130.0(4)
C33 Si2 N3 Zn1 64.3(4)
C35 Si2 N3 Zn1 -179.8(3)
C34 Si2 N3 Zn1 -58.3(3)
O1 Zn1 N3 Si1 174.0(3)
N1 Zn1 N3 Si1 -71.2(4)
N2 Zn1 N3 Si1 36.0(4)
O1 Zn1 N3 Si2 3.0(3)
N1 Zn1 N3 Si2 117.8(3)
N2 Zn1 N3 Si2 -135.0(3)
N3 Zn1 O1 C1 147.4(5)
N1 Zn1 O1 C1 20.9(5)
N2 Zn1 O1 C1 -65.8(5)
Zn1 O1 C1 C2 149.8(5)
Zn1 O1 C1 C6 -30.7(8)
O1 C1 C2 C3 -175.5(6)
C6 C1 C2 C3 5.0(10)
O1 C1 C2 C19 6.2(10)
C6 C1 C2 C19 -173.3(6)
C1 C2 C3 C4 -3.8(11)
C19 C2 C3 C4 174.5(7)
C2 C3 C4 C5 0.6(12)
C2 C3 C4 C15 -175.7(8)
C3 C4 C5 C6 1.0(12)
C15 C4 C5 C6 177.4(8)
C4 C5 C6 C1 0.5(11)
C4 C5 C6 C7 -174.0(7)
O1 C1 C6 C5 177.0(6)
C2 C1 C6 C5 -3.4(9)
O1 C1 C6 C7 -8.6(9)
C2 C1 C6 C7 171.0(6)
C8 N1 C7 C6 57.3(7)
C23 N1 C7 C6 -178.5(5)
Zn1 N1 C7 C6 -61.0(6)
C5 C6 C7 N1 -123.6(6)
C1 C6 C7 N1 62.1(8)
C7 N1 C8 C9 -147.3(6)
C23 N1 C8 C9 89.9(7)
Zn1 N1 C8 C9 -29.6(7)
C13 N2 C9 C10 71.5(8)
C12 N2 C9 C10 -40.6(7)
Zn1 N2 C9 C10 -161.1(5)
C13 N2 C9 C8 -166.0(6)
C12 N2 C9 C8 82.0(7)
Zn1 N2 C9 C8 -38.5(6)
N1 C8 C9 N2 47.7(8)
N1 C8 C9 C10 168.8(6)
N2 C9 C10 C11 32.4(9)
C8 C9 C10 C11 -88.9(8)
C9 C10 C11 C12 -9.7(9)
C13 N2 C12 C11 -81.7(7)
C9 N2 C12 C11 32.6(7)
Zn1 N2 C12 C11 146.5(5)
C10 C11 C12 N2 -14.5(9)
C9 N2 C13 C14 171.0(6)
C12 N2 C13 C14 -81.6(7)
Zn1 N2 C13 C14 49.5(7)
C5 C4 C15 C18 -124.2(17)
C3 C4 C15 C18 52.0(19)
C5 C4 C15 C17 105.8(16)
C3 C4 C15 C17 -78.0(16)
C5 C4 C15 C16 -4.2(19)
C3 C4 C15 C16 171.9(14)
C5 C4 C15 C18' -179.9(15)
C3 C4 C15 C18' -3.8(18)
C5 C4 C15 C16' -36.8(18)
C3 C4 C15 C16' 139.3(15)
C5 C4 C15 C17' 65.0(16)
C3 C4 C15 C17' -118.8(13)
C3 C2 C19 C22 -121.0(7)
C1 C2 C19 C22 57.3(9)
C3 C2 C19 C20 118.9(7)
C1 C2 C19 C20 -62.8(8)
C3 C2 C19 C21 -3.9(10)
C1 C2 C19 C21 174.4(7)
C8 N1 C23 C24 65.8(7)
C7 N1 C23 C24 -59.1(7)
Zn1 N1 C23 C24 -175.3(4)
N1 C23 C24 C25 86.7(6)
N1 C23 C24 C29 -93.7(6)
C29 C24 C25 C26 0.0
C23 C24 C25 C26 179.6(5)
C24 C25 C26 C27 0.0
C25 C26 C27 C28 0.0
C26 C27 C28 C29 0.0
C27 C28 C29 C24 0.0
C25 C24 C29 C28 0.0
C23 C24 C29 C28 -179.6(5)

loop_
_platon_squeeze_void_nr
_platon_squeeze_void_average_x
_platon_squeeze_void_average_y
_platon_squeeze_void_average_z
_platon_squeeze_void_volume
_platon_squeeze_void_count_electrons
_platon_squeeze_void_content
1 -0.017 0.466 -0.500 1777 249 ' '
